data_4510802
loop_
_publ_author_name
'Zipp, Caitlin F.'
'Dirr, Heini W.'
'Fernandes, Manuel A.'
'Marques, Helder M.'
'Michael, Joseph P.'

_publ_section_title
;
 Polymorphic Diversity:N-Phenylbenzamide as a Possible Polymorphophore
;
_journal_issue 8
_journal_name_full 'Crystal Growth &amp; Design'
_journal_page_first 3463
_journal_paper_doi 10.1021/cg400356s
_journal_volume 13
_journal_year 2013
_chemical_formula_moiety 'C18 H15 N3 O2'
_chemical_formula_sum 'C18 H15 N3 O2'
_chemical_formula_weight 305.33
_chemical_name_systematic
;
 ?
;
_space_group_IT_number 15
_symmetry_cell_setting monoclinic
_symmetry_space_group_name_Hall '-C 2yc'
_symmetry_space_group_name_H-M 'C 1 2/c 1'
_atom_sites_solution_hydrogens geom
_atom_sites_solution_primary direct
_atom_sites_solution_secondary difmap
_audit_creation_method SHELXL-97
_cell_angle_alpha 90.00
_cell_angle_beta 117.346(2)
_cell_angle_gamma 90.00
_cell_formula_units_Z 16
_cell_length_a 30.2956(11)
_cell_length_b 8.2672(3)
_cell_length_c 26.5597(9)
_cell_measurement_reflns_used 4469
_cell_measurement_temperature 173(2)
_cell_measurement_theta_max 26.96
_cell_measurement_theta_min 2.58
_cell_volume 5908.8(4)
_computing_cell_refinement 'Bruker SAINT'
_computing_data_collection 'Bruker APEX2'
_computing_data_reduction 'Bruker SAINT'
_computing_molecular_graphics 'Bruker SHELXTL'
_computing_publication_material 'Bruker SHELXTL'
_computing_structure_refinement 'SHELXL-97 (Sheldrick, 1997)'
_computing_structure_solution 'SHELXS-97 (Sheldrick, 2008)'
_diffrn_ambient_temperature 173(2)
_diffrn_measured_fraction_theta_full 0.999
_diffrn_measured_fraction_theta_max 0.999
_diffrn_measurement_device_type 'Bruker APEX-II CCD'
_diffrn_measurement_method '\f and \w scans'
_diffrn_radiation_monochromator graphite
_diffrn_radiation_source 'fine-focus sealed tube'
_diffrn_radiation_type MoK\a
_diffrn_radiation_wavelength 0.71073
_diffrn_reflns_av_R_equivalents 0.0577
_diffrn_reflns_av_sigmaI/netI 0.0638
_diffrn_reflns_limit_h_max 38
_diffrn_reflns_limit_h_min -38
_diffrn_reflns_limit_k_max 9
_diffrn_reflns_limit_k_min -10
_diffrn_reflns_limit_l_max 29
_diffrn_reflns_limit_l_min -33
_diffrn_reflns_number 18770
_diffrn_reflns_theta_full 27.00
_diffrn_reflns_theta_max 27.00
_diffrn_reflns_theta_min 1.51
_diffrn_standards_number 0
_exptl_absorpt_coefficient_mu 0.092
_exptl_absorpt_correction_type none
_exptl_crystal_colour colourless
_exptl_crystal_density_diffrn 1.373
_exptl_crystal_density_method 'not measured'
_exptl_crystal_description needle
_exptl_crystal_F_000 2560
_exptl_crystal_size_max 0.67
_exptl_crystal_size_mid 0.14
_exptl_crystal_size_min 0.11
_refine_diff_density_max 0.256
_refine_diff_density_min -0.397
_refine_diff_density_rms 0.073
_refine_ls_extinction_method none
_refine_ls_goodness_of_fit_ref 1.011
_refine_ls_hydrogen_treatment constr
_refine_ls_matrix_type full
_refine_ls_number_parameters 423
_refine_ls_number_reflns 6442
_refine_ls_number_restraints 12
_refine_ls_restrained_S_all 1.016
_refine_ls_R_factor_all 0.1008
_refine_ls_R_factor_gt 0.0523
_refine_ls_shift/su_max 0.000
_refine_ls_shift/su_mean 0.000
_refine_ls_structure_factor_coef Fsqd
_refine_ls_weighting_details 'calc w=1/[\s^2^(Fo^2^)+(0.0667P)^2^+0.2164P] where P=(Fo^2^+2Fc^2^)/3'
_refine_ls_weighting_scheme calc
_refine_ls_wR_factor_gt 0.1215
_refine_ls_wR_factor_ref 0.1405
_reflns_number_gt 3783
_reflns_number_total 6442
_reflns_threshold_expression >2sigma(I)
_cod_data_source_file 11c_czhmm23_0s-cmpd4b.cif
_cod_data_source_block 11c_czhmm23_0s
_cod_depositor_comments
;
The following automatic conversions were performed:

'_symmetry_cell_setting' value 'Monoclinic' changed to 'monoclinic'
according to
/usr/data/users/saulius/automatic-downloads/retrospective/ACS/lib/dictionaries/cif_core.dic
dictionary named 'cif_core.dic' version 2.4.2 from 2011-04-26.

Automatic conversion script
Id: cif_fix_values 2281 2013-09-26 08:29:07Z andrius 
;
_cod_original_sg_symbol_H-M C2/c
_cod_database_code 4510802

loop_
_symmetry_equiv_pos_as_xyz
'x, y, z'
'-x, y, -z+1/2'
'x+1/2, y+1/2, z'
'-x+1/2, y+1/2, -z+1/2'
'-x, -y, -z'
'x, -y, z-1/2'
'-x+1/2, -y+1/2, -z'
'x+1/2, -y+1/2, z-1/2'

loop_
_atom_site_label
_atom_site_type_symbol
_atom_site_fract_x
_atom_site_fract_y
_atom_site_fract_z
_atom_site_U_iso_or_equiv
_atom_site_adp_type
_atom_site_occupancy
_atom_site_symmetry_multiplicity
_atom_site_calc_flag
_atom_site_refinement_flags
_atom_site_disorder_assembly
_atom_site_disorder_group
C1A C 0.35048(9) 0.9656(3) 0.31461(9) 0.0589(6) Uani 1 1 d . . .
H1A H 0.3553 1.0784 0.3125 0.071 Uiso 1 1 calc R . .
C2A C 0.37927(8) 0.8588(2) 0.29751(8) 0.0449(5) Uani 1 1 d . . .
C3A C 0.41243(9) 0.9308(3) 0.28160(9) 0.0613(6) Uani 1 1 d . . .
H3A H 0.4163 1.0450 0.2841 0.074 Uiso 1 1 calc R . .
C4A C 0.43929(9) 0.8421(3) 0.26267(10) 0.0693(7) Uani 1 1 d . . .
H4A H 0.4614 0.8931 0.2513 0.083 Uiso 1 1 calc R . .
C5A C 0.43397(9) 0.6759(3) 0.26023(10) 0.0673(7) Uani 1 1 d . . .
H5A H 0.4532 0.6128 0.2476 0.081 Uiso 1 1 calc R . .
C6A C 0.40155(8) 0.5985(3) 0.27560(8) 0.0517(5) Uani 1 1 d . . .
H6A H 0.3987 0.4839 0.2736 0.062 Uiso 1 1 calc R . .
C7A C 0.37335(7) 0.6886(2) 0.29383(7) 0.0385(5) Uani 1 1 d . . .
C8A C 0.31940(7) 0.4696(2) 0.30075(7) 0.0362(4) Uani 1 1 d . . .
C9A C 0.27755(7) 0.4470(2) 0.31546(7) 0.0355(4) Uani 1 1 d . . .
C10A C 0.26582(7) 0.2898(2) 0.32371(7) 0.0389(5) Uani 1 1 d . . .
H10A H 0.2842 0.2024 0.3196 0.047 Uiso 1 1 calc R . .
C11A C 0.22804(7) 0.2573(3) 0.33780(8) 0.0444(5) Uani 1 1 d . . .
C12A C 0.20127(8) 0.3863(3) 0.34323(9) 0.0569(6) Uani 1 1 d . . .
H12A H 0.1755 0.3665 0.3534 0.068 Uiso 1 1 calc R . .
C13A C 0.21171(9) 0.5439(3) 0.33407(10) 0.0612(6) Uani 1 1 d . . .
H13A H 0.1928 0.6312 0.3374 0.073 Uiso 1 1 calc R . .
C14A C 0.24962(8) 0.5736(2) 0.32012(8) 0.0475(5) Uani 1 1 d . . .
H14A H 0.2566 0.6814 0.3137 0.057 Uiso 1 1 calc R . .
C15A C 0.21553(9) 0.0854(3) 0.34584(8) 0.0565(6) Uani 1 1 d . . .
H15A H 0.1792 0.0766 0.3316 0.068 Uiso 1 1 calc R . .
H15B H 0.2248 0.0125 0.3227 0.068 Uiso 1 1 calc R . .
C16A C 0.27999(9) -0.0667(2) 0.42821(9) 0.0520(5) Uani 1 1 d . . .
H16A H 0.2958 -0.1118 0.4078 0.062 Uiso 1 1 calc R . .
C17A C 0.26197(8) -0.0077(3) 0.49361(9) 0.0535(6) Uani 1 1 d . . .
H17A H 0.2625 -0.0027 0.5296 0.064 Uiso 1 1 calc R . .
C18A C 0.22867(8) 0.0692(3) 0.44681(9) 0.0543(6) Uani 1 1 d . . .
H18A H 0.2022 0.1369 0.4438 0.065 Uiso 1 1 calc R . .
N1A N 0.33776(6) 0.62351(17) 0.30797(6) 0.0385(4) Uani 1 1 d . . .
H1C H 0.3255 0.6915 0.3238 0.046 Uiso 1 1 calc R . .
N2A N 0.24050(6) 0.0307(2) 0.40483(6) 0.0431(4) Uani 1 1 d . . .
N3A N 0.29475(7) -0.0938(2) 0.48239(7) 0.0547(5) Uani 1 1 d . . .
O1A O 0.32090(7) 0.92582(17) 0.33131(7) 0.0653(5) Uani 1 1 d . . .
O2A O 0.33534(6) 0.35891(15) 0.28350(6) 0.0534(4) Uani 1 1 d . . .
C1B C 0.56557(9) 0.7807(3) 0.57948(12) 0.0718(7) Uani 1 1 d U . .
H1B H 0.5702 0.8939 0.5779 0.086 Uiso 1 1 calc R . .
C2B C 0.59412(8) 0.6772(2) 0.56196(8) 0.0475(5) Uani 1 1 d U . .
C3B C 0.62896(9) 0.7508(3) 0.54876(9) 0.0547(6) Uani 1 1 d . . .
H3B H 0.6322 0.8652 0.5508 0.066 Uiso 1 1 calc R . .
C4B C 0.65844(9) 0.6620(3) 0.53295(9) 0.0577(6) Uani 1 1 d . . .
H4B H 0.6818 0.7140 0.5238 0.069 Uiso 1 1 calc R . .
C5B C 0.65394(9) 0.4951(3) 0.53029(8) 0.0568(6) Uani 1 1 d . . .
H5B H 0.6747 0.4325 0.5198 0.068 Uiso 1 1 calc R . .
C6B C 0.61952(8) 0.4185(2) 0.54271(8) 0.0476(5) Uani 1 1 d . . .
H6B H 0.6170 0.3039 0.5408 0.057 Uiso 1 1 calc R . .
C7B C 0.58887(7) 0.5069(2) 0.55784(7) 0.0401(5) Uani 1 1 d . . .
C8B C 0.53645(8) 0.2844(2) 0.56365(8) 0.0434(5) Uani 1 1 d . . .
C9B C 0.49526(7) 0.2517(2) 0.57878(8) 0.0389(5) Uani 1 1 d . . .
C10B C 0.47678(7) 0.0949(2) 0.56987(7) 0.0382(5) Uani 1 1 d . . .
H10B H 0.4900 0.0173 0.5541 0.046 Uiso 1 1 calc R . .
C11B C 0.43971(7) 0.0486(2) 0.58334(7) 0.0371(4) Uani 1 1 d . . .
C12B C 0.42037(7) 0.1618(2) 0.60628(8) 0.0464(5) Uani 1 1 d . . .
H12B H 0.3951 0.1313 0.6161 0.056 Uiso 1 1 calc R . .
C13B C 0.43793(8) 0.3200(2) 0.61493(9) 0.0527(6) Uani 1 1 d . . .
H13B H 0.4244 0.3976 0.6304 0.063 Uiso 1 1 calc R . .
C14B C 0.47494(8) 0.3644(2) 0.60106(8) 0.0455(5) Uani 1 1 d . . .
H14B H 0.4866 0.4728 0.6068 0.055 Uiso 1 1 calc R . .
C15B C 0.41985(7) -0.1218(2) 0.57057(8) 0.0426(5) Uani 1 1 d . . .
H15C H 0.3866 -0.1202 0.5372 0.051 Uiso 1 1 calc R . .
H15D H 0.4421 -0.1880 0.5608 0.051 Uiso 1 1 calc R . .
C16B C 0.45322(8) -0.2218(2) 0.67083(9) 0.0521(6) Uani 1 1 d D . .
H16B H 0.4870 -0.1906 0.6851 0.063 Uiso 1 1 calc R A 1
C18B C 0.37419(8) -0.2550(2) 0.61765(9) 0.0476(5) Uani 1 1 d D . .
H18B H 0.3422 -0.2458 0.5861 0.057 Uiso 1 1 calc R B 1
N1B N 0.55234(6) 0.43996(17) 0.56992(6) 0.0425(4) Uani 1 1 d . . .
H1D H 0.5378 0.5075 0.5833 0.051 Uiso 1 1 calc R . .
N2B N 0.41586(6) -0.19696(17) 0.61792(7) 0.0391(4) Uani 1 1 d . C .
O1B O 0.53577(7) 0.73789(18) 0.59635(10) 0.0933(7) Uani 1 1 d . . .
O2B O 0.55424(7) 0.17788(17) 0.54688(8) 0.0811(6) Uani 1 1 d . . .
C17B C 0.4319(5) -0.302(3) 0.6995(4) 0.054(2) Uani 0.617(15) 1 d PD C 1
H17B H 0.4492 -0.3360 0.7378 0.064 Uiso 0.617(15) 1 calc PR C 1
N3B N 0.3823(4) -0.3251(13) 0.6652(4) 0.0495(19) Uani 0.617(15) 1 d PD C 1
C17C C 0.3875(6) -0.292(3) 0.6733(6) 0.0495(19) Uani 0.383(15) 1 d PD C 2
H17C H 0.3649 -0.3240 0.6870 0.059 Uiso 0.383(15) 1 calc PR C 2
N3C N 0.4376(6) -0.277(4) 0.7059(4) 0.054(2) Uani 0.383(15) 1 d PD C 2

loop_
_atom_site_aniso_label
_atom_site_aniso_U_11
_atom_site_aniso_U_22
_atom_site_aniso_U_33
_atom_site_aniso_U_23
_atom_site_aniso_U_13
_atom_site_aniso_U_12
C1A 0.0819(18) 0.0321(11) 0.0685(16) 0.0011(10) 0.0396(14) -0.0031(11)
C2A 0.0551(13) 0.0407(11) 0.0381(11) 0.0015(9) 0.0208(10) -0.0072(10)
C3A 0.0712(17) 0.0584(14) 0.0535(14) 0.0007(11) 0.0281(13) -0.0224(13)
C4A 0.0703(17) 0.0851(19) 0.0651(17) -0.0129(14) 0.0418(14) -0.0360(15)
C5A 0.0630(16) 0.0880(19) 0.0651(16) -0.0274(13) 0.0416(14) -0.0233(14)
C6A 0.0576(14) 0.0532(13) 0.0544(13) -0.0166(10) 0.0345(12) -0.0134(11)
C7A 0.0460(12) 0.0410(11) 0.0303(10) -0.0026(8) 0.0190(9) -0.0065(9)
C8A 0.0500(12) 0.0296(9) 0.0328(10) 0.0031(8) 0.0224(9) 0.0025(9)
C9A 0.0408(11) 0.0365(10) 0.0291(10) 0.0020(8) 0.0161(9) 0.0037(8)
C10A 0.0426(11) 0.0377(10) 0.0331(11) 0.0008(8) 0.0146(9) -0.0022(9)
C11A 0.0389(12) 0.0599(13) 0.0306(11) 0.0013(9) 0.0126(9) -0.0100(10)
C12A 0.0421(13) 0.0830(17) 0.0527(14) 0.0025(12) 0.0279(11) -0.0050(12)
C13A 0.0552(15) 0.0676(16) 0.0693(16) -0.0019(12) 0.0359(13) 0.0134(12)
C14A 0.0533(13) 0.0429(11) 0.0513(13) 0.0016(9) 0.0284(11) 0.0043(10)
C15A 0.0551(14) 0.0701(15) 0.0389(12) 0.0009(10) 0.0170(11) -0.0253(11)
C16A 0.0607(15) 0.0479(12) 0.0581(15) -0.0028(10) 0.0364(12) -0.0057(11)
C17A 0.0597(14) 0.0625(14) 0.0477(13) 0.0064(11) 0.0329(12) -0.0054(12)
C18A 0.0515(14) 0.0694(15) 0.0539(14) 0.0073(11) 0.0345(12) 0.0013(11)
N1A 0.0535(10) 0.0318(8) 0.0402(9) -0.0030(7) 0.0302(8) -0.0004(7)
N2A 0.0433(10) 0.0485(10) 0.0387(10) -0.0009(7) 0.0199(8) -0.0152(8)
N3A 0.0591(12) 0.0571(11) 0.0511(12) 0.0076(9) 0.0280(10) -0.0034(9)
O1A 0.0935(13) 0.0365(8) 0.0893(12) -0.0029(7) 0.0620(11) 0.0006(8)
O2A 0.0792(11) 0.0325(7) 0.0747(10) -0.0016(7) 0.0579(9) 0.0013(7)
C1B 0.0515(15) 0.0297(11) 0.121(2) 0.0026(12) 0.0288(15) -0.0060(10)
C2B 0.0427(12) 0.0326(10) 0.0509(13) 0.0056(9) 0.0075(10) -0.0062(9)
C3B 0.0593(15) 0.0412(12) 0.0468(13) 0.0076(10) 0.0099(11) -0.0198(11)
C4B 0.0665(16) 0.0637(15) 0.0422(13) 0.0004(11) 0.0242(12) -0.0280(13)
C5B 0.0708(16) 0.0619(14) 0.0478(13) -0.0099(10) 0.0360(12) -0.0227(12)
C6B 0.0631(14) 0.0441(11) 0.0417(12) -0.0045(9) 0.0291(11) -0.0124(10)
C7B 0.0435(12) 0.0368(10) 0.0311(10) 0.0057(8) 0.0096(9) -0.0107(9)
C8B 0.0624(14) 0.0323(10) 0.0457(12) -0.0035(9) 0.0337(11) -0.0103(10)
C9B 0.0485(12) 0.0324(10) 0.0391(11) 0.0026(8) 0.0228(10) 0.0005(9)
C10B 0.0454(12) 0.0317(10) 0.0410(11) 0.0022(8) 0.0228(10) -0.0011(8)
C11B 0.0367(11) 0.0366(10) 0.0381(11) 0.0031(8) 0.0173(9) -0.0008(8)
C12B 0.0437(12) 0.0478(12) 0.0556(13) 0.0015(10) 0.0297(11) 0.0006(10)
C13B 0.0589(14) 0.0449(12) 0.0623(15) -0.0042(10) 0.0348(12) 0.0071(10)
C14B 0.0560(13) 0.0315(10) 0.0500(13) 0.0008(9) 0.0252(11) -0.0013(9)
C15B 0.0423(12) 0.0429(11) 0.0509(12) -0.0031(9) 0.0286(10) -0.0071(9)
C16B 0.0402(13) 0.0498(12) 0.0566(14) 0.0028(10) 0.0138(11) -0.0096(10)
C18B 0.0380(12) 0.0492(12) 0.0607(14) 0.0105(10) 0.0270(11) -0.0003(9)
N1B 0.0481(10) 0.0282(8) 0.0517(10) 0.0006(7) 0.0234(9) -0.0026(7)
N2B 0.0386(9) 0.0348(8) 0.0476(10) 0.0010(7) 0.0230(8) -0.0038(7)
O1B 0.0709(13) 0.0359(9) 0.189(2) -0.0095(11) 0.0732(15) -0.0003(8)
O2B 0.1314(16) 0.0404(9) 0.1318(15) -0.0281(9) 0.1122(14) -0.0300(9)
C17B 0.062(3) 0.039(6) 0.0558(19) 0.006(3) 0.0239(19) -0.011(2)
N3B 0.056(2) 0.039(5) 0.062(3) 0.007(3) 0.034(2) -0.004(2)
C17C 0.056(2) 0.039(5) 0.062(3) 0.007(3) 0.034(2) -0.004(2)
N3C 0.062(3) 0.039(6) 0.0558(19) 0.006(3) 0.0239(19) -0.011(2)

loop_
_atom_type_symbol
_atom_type_description
_atom_type_scat_dispersion_real
_atom_type_scat_dispersion_imag
_atom_type_scat_source
C C 0.0033 0.0016 'International Tables Vol C Tables 4.2.6.8 and 6.1.1.4'
H H 0.0000 0.0000 'International Tables Vol C Tables 4.2.6.8 and 6.1.1.4'
N N 0.0061 0.0033 'International Tables Vol C Tables 4.2.6.8 and 6.1.1.4'
O O 0.0106 0.0060 'International Tables Vol C Tables 4.2.6.8 and 6.1.1.4'

loop_
_geom_angle_atom_site_label_1
_geom_angle_atom_site_label_2
_geom_angle_atom_site_label_3
_geom_angle
O1A C1A C2A 126.9(2)
O1A C1A H1A 116.6
C2A C1A H1A 116.6
C3A C2A C7A 119.4(2)
C3A C2A C1A 117.2(2)
C7A C2A C1A 123.39(19)
C4A C3A C2A 121.6(2)
C4A C3A H3A 119.2
C2A C3A H3A 119.2
C3A C4A C5A 118.7(2)
C3A C4A H4A 120.7
C5A C4A H4A 120.7
C6A C5A C4A 122.0(2)
C6A C5A H5A 119.0
C4A C5A H5A 119.0
C7A C6A C5A 119.5(2)
C7A C6A H6A 120.2
C5A C6A H6A 120.2
C6A C7A N1A 124.31(17)
C6A C7A C2A 118.83(18)
N1A C7A C2A 116.85(17)
O2A C8A N1A 123.10(17)
O2A C8A C9A 122.22(16)
N1A C8A C9A 114.68(15)
C14A C9A C10A 118.73(18)
C14A C9A C8A 123.57(17)
C10A C9A C8A 117.70(16)
C11A C10A C9A 121.80(18)
C11A C10A H10A 119.1
C9A C10A H10A 119.1
C10A C11A C12A 118.32(19)
C10A C11A C15A 120.9(2)
C12A C11A C15A 120.78(19)
C11A C12A C13A 120.8(2)
C11A C12A H12A 119.6
C13A C12A H12A 119.6
C14A C13A C12A 119.9(2)
C14A C13A H13A 120.1
C12A C13A H13A 120.1
C13A C14A C9A 120.4(2)
C13A C14A H14A 119.8
C9A C14A H14A 119.8
N2A C15A C11A 113.71(16)
N2A C15A H15A 108.8
C11A C15A H15A 108.8
N2A C15A H15B 108.8
C11A C15A H15B 108.8
H15A C15A H15B 107.7
N3A C16A N2A 113.16(19)
N3A C16A H16A 123.4
N2A C16A H16A 123.4
C18A C17A N3A 110.92(19)
C18A C17A H17A 124.5
N3A C17A H17A 124.5
C17A C18A N2A 106.2(2)
C17A C18A H18A 126.9
N2A C18A H18A 126.9
C8A N1A C7A 129.31(16)
C8A N1A H1C 115.3
C7A N1A H1C 115.3
C16A N2A C18A 106.14(17)
C16A N2A C15A 126.60(18)
C18A N2A C15A 127.26(19)
C16A N3A C17A 103.59(18)
O1B C1B C2B 126.7(2)
O1B C1B H1B 116.6
C2B C1B H1B 116.6
C3B C2B C7B 119.0(2)
C3B C2B C1B 117.28(19)
C7B C2B C1B 123.7(2)
C4B C3B C2B 121.4(2)
C4B C3B H3B 119.3
C2B C3B H3B 119.3
C3B C4B C5B 119.3(2)
C3B C4B H4B 120.4
C5B C4B H4B 120.4
C6B C5B C4B 120.8(2)
C6B C5B H5B 119.6
C4B C5B H5B 119.6
C7B C6B C5B 120.59(19)
C7B C6B H6B 119.7
C5B C6B H6B 119.7
C6B C7B N1B 124.48(17)
C6B C7B C2B 118.90(18)
N1B C7B C2B 116.62(19)
O2B C8B N1B 122.57(19)
O2B C8B C9B 121.94(17)
N1B C8B C9B 115.48(17)
C10B C9B C14B 118.42(18)
C10B C9B C8B 116.26(16)
C14B C9B C8B 125.33(17)
C11B C10B C9B 121.78(17)
C11B C10B H10B 119.1
C9B C10B H10B 119.1
C10B C11B C12B 119.08(17)
C10B C11B C15B 119.26(16)
C12B C11B C15B 121.61(17)
C11B C12B C13B 120.05(19)
C11B C12B H12B 120.0
C13B C12B H12B 120.0
C14B C13B C12B 120.13(19)
C14B C13B H13B 119.9
C12B C13B H13B 119.9
C13B C14B C9B 120.52(18)
C13B C14B H14B 119.7
C9B C14B H14B 119.7
N2B C15B C11B 112.79(15)
N2B C15B H15C 109.0
C11B C15B H15C 109.0
N2B C15B H15D 109.0
C11B C15B H15D 109.0
H15C C15B H15D 107.8
N3C C16B N2B 112.9(6)
N2B C16B C17B 105.4(6)
N3C C16B H16B 119.2
N2B C16B H16B 127.3
C17B C16B H16B 127.3
N3B C18B N2B 113.2(5)
N2B C18B C17C 105.2(6)
N3B C18B H18B 123.4
N2B C18B H18B 123.4
C17C C18B H18B 130.0
C8B N1B C7B 128.33(17)
C8B N1B H1D 115.8
C7B N1B H1D 115.8
C18B N2B C16B 106.60(17)
C18B N2B C15B 126.60(17)
C16B N2B C15B 126.80(17)
N3B C17B C16B 110.6(9)
N3B C17B H17B 124.7
C16B C17B H17B 124.7
C18B N3B C17B 104.0(8)
N3C C17C C18B 110.7(10)
N3C C17C H17C 124.7
C18B C17C H17C 124.7
C16B N3C C17C 103.9(10)

loop_
_geom_bond_atom_site_label_1
_geom_bond_atom_site_label_2
_geom_bond_distance
C1A O1A 1.214(3)
C1A C2A 1.453(3)
C1A H1A 0.9500
C2A C3A 1.390(3)
C2A C7A 1.416(3)
C3A C4A 1.352(3)
C3A H3A 0.9500
C4A C5A 1.382(4)
C4A H4A 0.9500
C5A C6A 1.382(3)
C5A H5A 0.9500
C6A C7A 1.378(3)
C6A H6A 0.9500
C7A N1A 1.402(2)
C8A O2A 1.218(2)
C8A N1A 1.367(2)
C8A C9A 1.500(3)
C9A C14A 1.386(3)
C9A C10A 1.391(2)
C10A C11A 1.384(3)
C10A H10A 0.9500
C11A C12A 1.387(3)
C11A C15A 1.511(3)
C12A C13A 1.389(3)
C12A H12A 0.9500
C13A C14A 1.381(3)
C13A H13A 0.9500
C14A H14A 0.9500
C15A N2A 1.464(2)
C15A H15A 0.9900
C15A H15B 0.9900
C16A N3A 1.315(3)
C16A N2A 1.335(3)
C16A H16A 0.9500
C17A C18A 1.347(3)
C17A N3A 1.361(3)
C17A H17A 0.9500
C18A N2A 1.357(2)
C18A H18A 0.9500
N1A H1C 0.8800
C1B O1B 1.230(3)
C1B C2B 1.438(3)
C1B H1B 0.9500
C2B C3B 1.395(3)
C2B C7B 1.415(3)
C3B C4B 1.363(3)
C3B H3B 0.9500
C4B C5B 1.385(3)
C4B H4B 0.9500
C5B C6B 1.383(3)
C5B H5B 0.9500
C6B C7B 1.379(3)
C6B H6B 0.9500
C7B N1B 1.400(2)
C8B O2B 1.219(2)
C8B N1B 1.356(2)
C8B C9B 1.501(3)
C9B C10B 1.389(2)
C9B C14B 1.390(3)
C10B C11B 1.380(3)
C10B H10B 0.9500
C11B C12B 1.385(3)
C11B C15B 1.508(2)
C12B C13B 1.391(3)
C12B H12B 0.9500
C13B C14B 1.381(3)
C13B H13B 0.9500
C14B H14B 0.9500
C15B N2B 1.457(2)
C15B H15C 0.9900
C15B H15D 0.9900
C16B N3C 1.306(10)
C16B N2B 1.355(2)
C16B C17B 1.373(11)
C16B H16B 0.9500
C18B N3B 1.306(8)
C18B N2B 1.348(2)
C18B C17C 1.375(12)
C18B H18B 0.9500
N1B H1D 0.8800
C17B N3B 1.367(5)
C17B H17B 0.9500
C17C N3C 1.366(7)
C17C H17C 0.9500

loop_
_geom_hbond_atom_site_label_D
_geom_hbond_atom_site_label_H
_geom_hbond_atom_site_label_A
_geom_hbond_distance_DH
_geom_hbond_distance_HA
_geom_hbond_distance_DA
_geom_hbond_angle_DHA
N1A H1C O1A 0.88 1.96 2.680(2) 138
N1B H1D O1B 0.88 1.94 2.671(2) 139

loop_
_geom_torsion_atom_site_label_1
_geom_torsion_atom_site_label_2
_geom_torsion_atom_site_label_3
_geom_torsion_atom_site_label_4
_geom_torsion
O1A C1A C2A C3A -177.8(2)
O1A C1A C2A C7A 5.3(4)
C7A C2A C3A C4A 0.0(3)
C1A C2A C3A C4A -177.1(2)
C2A C3A C4A C5A -1.2(4)
C3A C4A C5A C6A 1.1(4)
C4A C5A C6A C7A 0.2(4)
C5A C6A C7A N1A 176.99(19)
C5A C6A C7A C2A -1.4(3)
C3A C2A C7A C6A 1.4(3)
C1A C2A C7A C6A 178.18(19)
C3A C2A C7A N1A -177.17(17)
C1A C2A C7A N1A -0.3(3)
O2A C8A C9A C14A -161.72(18)
N1A C8A C9A C14A 17.9(3)
O2A C8A C9A C10A 17.0(3)
N1A C8A C9A C10A -163.36(16)
C14A C9A C10A C11A -1.7(3)
C8A C9A C10A C11A 179.53(17)
C9A C10A C11A C12A 0.5(3)
C9A C10A C11A C15A 179.24(17)
C10A C11A C12A C13A 0.8(3)
C15A C11A C12A C13A -177.93(19)
C11A C12A C13A C14A -0.9(3)
C12A C13A C14A C9A -0.3(3)
C10A C9A C14A C13A 1.6(3)
C8A C9A C14A C13A -179.72(18)
C10A C11A C15A N2A 94.2(2)
C12A C11A C15A N2A -87.1(2)
N3A C17A C18A N2A 0.2(2)
O2A C8A N1A C7A 5.7(3)
C9A C8A N1A C7A -173.94(16)
C6A C7A N1A C8A -8.7(3)
C2A C7A N1A C8A 169.74(17)
N3A C16A N2A C18A -0.2(2)
N3A C16A N2A C15A 179.30(17)
C17A C18A N2A C16A 0.0(2)
C17A C18A N2A C15A -179.51(18)
C11A C15A N2A C16A -102.9(2)
C11A C15A N2A C18A 76.5(3)
N2A C16A N3A C17A 0.3(2)
C18A C17A N3A C16A -0.3(2)
O1B C1B C2B C3B -174.8(3)
O1B C1B C2B C7B 4.9(4)
C7B C2B C3B C4B -1.1(3)
C1B C2B C3B C4B 178.6(2)
C2B C3B C4B C5B -0.4(3)
C3B C4B C5B C6B 0.9(3)
C4B C5B C6B C7B 0.2(3)
C5B C6B C7B N1B 178.58(18)
C5B C6B C7B C2B -1.7(3)
C3B C2B C7B C6B 2.1(3)
C1B C2B C7B C6B -177.5(2)
C3B C2B C7B N1B -178.13(17)
C1B C2B C7B N1B 2.3(3)
O2B C8B C9B C10B -3.2(3)
N1B C8B C9B C10B 176.81(17)
O2B C8B C9B C14B 176.3(2)
N1B C8B C9B C14B -3.7(3)
C14B C9B C10B C11B -1.0(3)
C8B C9B C10B C11B 178.46(17)
C9B C10B C11B C12B 0.1(3)
C9B C10B C11B C15B 177.66(17)
C10B C11B C12B C13B 0.7(3)
C15B C11B C12B C13B -176.85(18)
C11B C12B C13B C14B -0.5(3)
C12B C13B C14B C9B -0.5(3)
C10B C9B C14B C13B 1.2(3)
C8B C9B C14B C13B -178.23(19)
C10B C11B C15B N2B 133.40(18)
C12B C11B C15B N2B -49.1(2)
O2B C8B N1B C7B 1.8(3)
C9B C8B N1B C7B -178.16(17)
C6B C7B N1B C8B -7.6(3)
C2B C7B N1B C8B 172.68(18)
N3B C18B N2B C16B -4.3(6)
C17C C18B N2B C16B 8.1(11)
N3B C18B N2B C15B 175.9(5)
C17C C18B N2B C15B -171.7(11)
N3C C16B N2B C18B -6.3(15)
C17B C16B N2B C18B 2.6(10)
N3C C16B N2B C15B 173.5(15)
C17B C16B N2B C15B -177.6(10)
C11B C15B N2B C18B 120.8(2)
C11B C15B N2B C16B -59.0(2)
N3C C16B C17B N3B 133(11)
N2B C16B C17B N3B -0.3(16)
N2B C18B N3B C17B 3.9(11)
C17C C18B N3B C17B -54(5)
C16B C17B N3B C18B -2.1(16)
N3B C18B C17C N3C 118(6)
N2B C18B C17C N3C -8(2)
N2B C16B N3C C17C 1(2)
C17B C16B N3C C17C -48(8)
C18B C17C N3C C16B 4(3)
